data_7227669
loop_
_publ_author_name
'Hisaki, Ichiro'
'Affendy, Emilya N. Q.'
'Tohnai, Norimitsu'

_publ_section_title
;
 Precise Elucidations on Stacking Manners of Hydrogen-Bonded
 Two-Dimensional Organic Frameworks Composed of X-Shaped \p-Conjugated
 Systems
;
_journal_name_full CrystEngComm
_journal_paper_doi 10.1039/C7CE00183E
_journal_year 2017
_chemical_formula_moiety 'C34 H22 O8'
_chemical_formula_sum 'C34 H22 O8'
_chemical_formula_weight 558.54
_space_group_crystal_system orthorhombic
_space_group_IT_number 60
_space_group_name_Hall '-P 2n 2ab'
_space_group_name_H-M_alt 'P b c n'
_symmetry_space_group_name_Hall '-P 2n 2ab'
_symmetry_space_group_name_H-M 'P b c n'
_atom_sites_solution_hydrogens geom
_atom_sites_solution_primary direct
_atom_sites_solution_secondary difmap
_audit_update_record
;
2017-02-07 deposited with the CCDC.
2017-02-09 downloaded from the CCDC.
;
_cell_angle_alpha 90.0000
_cell_angle_beta 90.0000
_cell_angle_gamma 90.0000
_cell_formula_units_Z 4
_cell_length_a 19.4377(15)
_cell_length_b 30.6822(12)
_cell_length_c 9.1127(8)
_cell_measurement_reflns_used 2513
_cell_measurement_temperature 253
_cell_measurement_theta_max 74.89
_cell_measurement_theta_min 5.37
_cell_volume 5434.7(7)
_computing_cell_refinement 'CrysAlisPro 1.171.39.5a (Rigaku OD, 2015)'
_computing_data_collection 'CrysAlisPro 1.171.39.5a (Rigaku OD, 2015)'
_computing_data_reduction 'CrysAlisPro 1.171.39.5a (Rigaku OD, 2015)'
_computing_molecular_graphics 'CrystalStructure 4.2'
_computing_publication_material 'CrystalStructure 4.2 (Rigaku, 2015)'
_computing_structure_refinement 'SHELXL Version 2014/7 (Sheldrick, 2008)'
_computing_structure_solution 'SHELXD Version 2013/2 (Sheldrick, 2008)'
_diffrn_ambient_temperature 253
_diffrn_measured_fraction_theta_full 0.987
_diffrn_measured_fraction_theta_max 0.936
_diffrn_measurement_device_type 'Rigaku XtaLAB P200'
_diffrn_radiation_type 'Cu K\a'
_diffrn_radiation_wavelength 1.54187
_diffrn_reflns_av_R_equivalents 0.0629
_diffrn_reflns_Laue_measured_fraction_full 0.987
_diffrn_reflns_Laue_measured_fraction_max 0.936
_diffrn_reflns_limit_h_max 23
_diffrn_reflns_limit_h_min -23
_diffrn_reflns_limit_k_max 38
_diffrn_reflns_limit_k_min -26
_diffrn_reflns_limit_l_max 9
_diffrn_reflns_limit_l_min -11
_diffrn_reflns_number 13201
_diffrn_reflns_point_group_measured_fraction_full 0.987
_diffrn_reflns_point_group_measured_fraction_max 0.936
_diffrn_reflns_theta_full 67.687
_diffrn_reflns_theta_max 76.920
_diffrn_reflns_theta_min 4.550
_diffrn_standards_number 0
_exptl_absorpt_coefficient_mu 0.406
_exptl_absorpt_correction_T_max 0.980
_exptl_absorpt_correction_T_min 0.176
_exptl_absorpt_correction_type multi-scan
_exptl_absorpt_process_details
;
CrysAlisPro 1.171.39.5a (Rigaku Oxford Diffraction, 2015)
Empirical absorption correction using spherical harmonics,
 implemented in SCALE3 ABSPACK scaling algorithm.
;
_exptl_crystal_colour colorless
_exptl_crystal_density_diffrn 0.683
_exptl_crystal_density_method 'not measured'
_exptl_crystal_description block
_exptl_crystal_F_000 1160.00
_exptl_crystal_recrystallization_method 'Re-crystallisation from solvent: DMF, o-dichlorobenzene'
_exptl_crystal_size_max 0.500
_exptl_crystal_size_mid 0.100
_exptl_crystal_size_min 0.050
_refine_diff_density_max 0.40
_refine_diff_density_min -0.22
_refine_ls_extinction_method none
_refine_ls_goodness_of_fit_ref 1.360
_refine_ls_hydrogen_treatment constr
_refine_ls_number_parameters 190
_refine_ls_number_reflns 5384
_refine_ls_number_restraints 0
_refine_ls_R_factor_all 0.1720
_refine_ls_R_factor_gt 0.1026
_refine_ls_shift/su_max 0.000
_refine_ls_structure_factor_coef Fsqd
_refine_ls_weighting_details 'w = 1/[\s^2^(Fo^2^)+(0.1300P)^2^] where P=(Fo^2^+2Fc^2^)/3'
_refine_ls_weighting_scheme calc
_refine_ls_wR_factor_gt 0.3133
_refine_ls_wR_factor_ref 0.3439
_reflns_Friedel_coverage 0.000
_reflns_number_gt 2286
_reflns_number_total 5384
_reflns_threshold_expression F^2^>2.0\s(F^2^)
_cod_data_source_file c7ce00183e2.cif
_cod_data_source_block X-Ph-1_oDCB
_cod_database_code 7227669

loop_
_space_group_symop_id
_space_group_symop_operation_xyz
1 +X,+Y,+Z
2 1/2-X,1/2-Y,1/2+Z
3 1/2+X,1/2-Y,-Z
4 -X,+Y,1/2-Z
5 -X,-Y,-Z
6 -1/2+X,-1/2+Y,-1/2-Z
7 -1/2-X,-1/2+Y,+Z
8 +X,-Y,-1/2+Z

loop_
_atom_site_label
_atom_site_type_symbol
_atom_site_fract_x
_atom_site_fract_y
_atom_site_fract_z
_atom_site_U_iso_or_equiv
_atom_site_adp_type
_atom_site_occupancy
_atom_site_site_symmetry_order
_atom_site_calc_flag
_atom_site_refinement_flags_posn
_atom_site_refinement_flags_adp
O1 O 0.7419(2) 0.36247(9) 0.1652(4) 0.0822(11) Uani 1 1 d . .
O2 O 0.6847(2) 0.33956(9) 0.3597(4) 0.1092(16) Uani 1 1 d . .
H2O H 0.7130 0.3199 0.3545 0.131 Uiso 1 1 calc R U
O3 O 0.7434(2) 0.76714(10) 0.3568(5) 0.1142(16) Uani 1 1 d . .
O4 O 0.6883(2) 0.78982(9) 0.1583(4) 0.0949(13) Uani 1 1 d . .
H4O H 0.7145 0.8106 0.1679 0.114 Uiso 1 1 calc R U
C1 C 0.53566(17) 0.52514(8) 0.2552(4) 0.0402(9) Uani 1 1 d . .
C2 C 0.57020(19) 0.56537(8) 0.2598(4) 0.0429(9) Uani 1 1 d . .
H2 H 0.6179 0.5654 0.2666 0.051 Uiso 1 1 calc R U
C3 C 0.53580(17) 0.60541(8) 0.2545(4) 0.0409(9) Uani 1 1 d . .
C4 C 0.57739(19) 0.48435(8) 0.2604(4) 0.0410(9) Uani 1 1 d . .
C5 C 0.6317(2) 0.47865(10) 0.1623(5) 0.0506(11) Uani 1 1 d . .
H5 H 0.6421 0.5005 0.0951 0.061 Uiso 1 1 calc R U
C6 C 0.6701(2) 0.44079(10) 0.1643(5) 0.0545(12) Uani 1 1 d . .
H6 H 0.7060 0.4372 0.0979 0.065 Uiso 1 1 calc R U
C7 C 0.6557(2) 0.40842(10) 0.2632(5) 0.0510(11) Uani 1 1 d . .
C8 C 0.6034(2) 0.41397(10) 0.3624(5) 0.0562(12) Uani 1 1 d . .
H8 H 0.5942 0.3923 0.4309 0.067 Uiso 1 1 calc R U
C9 C 0.5642(2) 0.45159(8) 0.3615(4) 0.0448(10) Uani 1 1 d . .
H9 H 0.5287 0.4549 0.4290 0.054 Uiso 1 1 calc R U
C10 C 0.6968(3) 0.36753(11) 0.2606(6) 0.0647(13) Uani 1 1 d . .
C11 C 0.57823(19) 0.64605(9) 0.2557(5) 0.0458(10) Uani 1 1 d . .
C12 C 0.6286(2) 0.65187(10) 0.3608(5) 0.0602(13) Uani 1 1 d . .
H12 H 0.6356 0.6307 0.4324 0.072 Uiso 1 1 calc R U
C13 C 0.6690(2) 0.68936(10) 0.3598(6) 0.0704(15) Uani 1 1 d . .
H13 H 0.7027 0.6934 0.4311 0.084 Uiso 1 1 calc R U
C14 C 0.6590(2) 0.72086(10) 0.2518(5) 0.0599(12) Uani 1 1 d . .
C15 C 0.6083(2) 0.71487(10) 0.1445(5) 0.0575(12) Uani 1 1 d . .
H15 H 0.6016 0.7357 0.0718 0.069 Uiso 1 1 calc R U
C16 C 0.5685(2) 0.67781(9) 0.1478(5) 0.0497(11) Uani 1 1 d . .
H16 H 0.5346 0.6738 0.0771 0.060 Uiso 1 1 calc R U
C17 C 0.7007(3) 0.76169(11) 0.2568(6) 0.0703(14) Uani 1 1 d . .

loop_
_atom_site_aniso_label
_atom_site_aniso_U_11
_atom_site_aniso_U_22
_atom_site_aniso_U_33
_atom_site_aniso_U_23
_atom_site_aniso_U_13
_atom_site_aniso_U_12
O1 0.093(3) 0.0580(15) 0.095(3) 0.0119(16) 0.027(2) 0.0420(17)
O2 0.118(3) 0.0565(16) 0.153(4) 0.0431(19) 0.050(3) 0.0575(19)
O3 0.106(3) 0.0686(19) 0.168(4) 0.034(2) -0.057(3) -0.056(2)
O4 0.118(3) 0.0497(15) 0.117(3) 0.0150(16) -0.009(2) -0.0459(18)
C1 0.034(2) 0.0222(12) 0.064(2) 0.0012(14) -0.004(2) 0.0015(12)
C2 0.0296(18) 0.0242(12) 0.075(3) -0.0007(14) -0.003(2) -0.0010(13)
C3 0.030(2) 0.0209(11) 0.072(3) 0.0018(14) 0.002(2) -0.0016(11)
C4 0.033(2) 0.0244(12) 0.066(3) 0.0023(14) -0.008(2) 0.0024(13)
C5 0.041(2) 0.0330(14) 0.078(3) 0.0043(17) 0.006(2) 0.0105(15)
C6 0.047(3) 0.0347(15) 0.081(3) 0.0062(17) 0.011(2) 0.0157(16)
C7 0.053(3) 0.0327(14) 0.067(3) 0.0041(16) 0.001(2) 0.0159(16)
C8 0.071(3) 0.0309(14) 0.067(3) 0.0096(16) -0.005(3) 0.0105(17)
C9 0.038(2) 0.0275(12) 0.068(3) 0.0010(14) -0.001(2) 0.0053(13)
C10 0.067(3) 0.0378(17) 0.089(4) 0.0088(19) 0.002(3) 0.0165(19)
C11 0.039(2) 0.0218(12) 0.077(3) 0.0031(15) 0.004(2) -0.0035(13)
C12 0.054(3) 0.0306(15) 0.096(4) 0.0138(18) -0.017(3) -0.0130(16)
C13 0.064(3) 0.0380(17) 0.109(4) 0.012(2) -0.027(3) -0.0192(18)
C14 0.057(3) 0.0308(14) 0.091(3) 0.0045(18) 0.004(3) -0.0144(17)
C15 0.065(3) 0.0311(14) 0.076(3) 0.0014(17) -0.002(3) -0.0140(17)
C16 0.048(3) 0.0308(13) 0.070(3) -0.0022(15) -0.005(2) -0.0082(15)
C17 0.064(3) 0.0368(17) 0.110(4) 0.009(2) -0.003(3) -0.0201(19)

loop_
_atom_type_symbol
_atom_type_description
_atom_type_scat_dispersion_real
_atom_type_scat_dispersion_imag
_atom_type_scat_source
C C 0.0181 0.0091
;
International Tables for Crystallography
(Vol. C, Tables 4.2.6.8 and 6.1.1.4)
;
H H 0.0000 0.0000
;
International Tables for Crystallography
(Vol. C, Table 6.1.1.4)
;
O O 0.0492 0.0322
;
International Tables for Crystallography
(Vol. C, Tables 4.2.6.8 and 6.1.1.4)
;

loop_
_geom_angle_atom_site_label_1
_geom_angle_atom_site_label_2
_geom_angle_atom_site_label_3
_geom_angle
_geom_angle_site_symmetry_1
C10 O2 H2O 109.5 .
C17 O4 H4O 109.5 .
C1 C1 C2 118.59(19) 4_655
C1 C1 C4 122.99(18) 4_655
C2 C1 C4 118.4(3) .
C3 C2 C1 122.8(3) .
C3 C2 H2 118.6 .
C1 C2 H2 118.6 .
C3 C3 C2 118.62(18) 4_655
C3 C3 C11 123.45(18) 4_655
C2 C3 C11 117.9(3) .
C9 C4 C5 118.4(3) .
C9 C4 C1 121.9(3) .
C5 C4 C1 119.7(3) .
C6 C5 C4 120.4(3) .
C6 C5 H5 119.8 .
C4 C5 H5 119.8 .
C7 C6 C5 120.5(4) .
C7 C6 H6 119.7 .
C5 C6 H6 119.7 .
C6 C7 C8 119.7(3) .
C6 C7 C10 119.4(4) .
C8 C7 C10 120.9(3) .
C7 C8 C9 120.6(3) .
C7 C8 H8 119.7 .
C9 C8 H8 119.7 .
C8 C9 C4 120.4(4) .
C8 C9 H9 119.8 .
C4 C9 H9 119.8 .
O1 C10 O2 123.0(4) .
O1 C10 C7 119.6(4) .
O2 C10 C7 117.4(4) .
C12 C11 C16 119.6(3) .
C12 C11 C3 120.2(3) .
C16 C11 C3 120.1(4) .
C11 C12 C13 120.1(4) .
C11 C12 H12 120.0 .
C13 C12 H12 120.0 .
C12 C13 C14 120.0(4) .
C12 C13 H13 120.0 .
C14 C13 H13 120.0 .
C13 C14 C15 120.0(3) .
C13 C14 C17 119.0(4) .
C15 C14 C17 120.9(4) .
C16 C15 C14 119.3(4) .
C16 C15 H15 120.4 .
C14 C15 H15 120.4 .
C15 C16 C11 121.1(4) .
C15 C16 H16 119.5 .
C11 C16 H16 119.5 .
O3 C17 O4 123.6(4) .
O3 C17 C14 119.8(4) .
O4 C17 C14 116.5(5) .

loop_
_geom_bond_atom_site_label_1
_geom_bond_atom_site_label_2
_geom_bond_distance
_geom_bond_site_symmetry_2
O1 C10 1.245(5) .
O2 C10 1.268(5) .
O2 H2O 0.8200 .
O3 C17 1.244(6) .
O4 C17 1.269(5) .
O4 H4O 0.8200 .
C1 C1 1.389(7) 4_655
C1 C2 1.406(4) .
C1 C4 1.492(4) .
C2 C3 1.400(4) .
C2 H2 0.9300 .
C3 C3 1.394(6) 4_655
C3 C11 1.495(4) .
C4 C9 1.387(4) .
C4 C5 1.394(5) .
C5 C6 1.381(4) .
C5 H5 0.9300 .
C6 C7 1.370(5) .
C6 H6 0.9300 .
C7 C8 1.371(6) .
C7 C10 1.487(5) .
C8 C9 1.384(4) .
C8 H8 0.9300 .
C9 H9 0.9300 .
C11 C12 1.382(5) .
C11 C16 1.397(5) .
C12 C13 1.393(5) .
C12 H12 0.9300 .
C13 C14 1.393(5) .
C13 H13 0.9300 .
C14 C15 1.400(6) .
C14 C17 1.493(5) .
C15 C16 1.376(4) .
C15 H15 0.9300 .
C16 H16 0.9300 .

loop_
_geom_hbond_atom_site_label_D
_geom_hbond_atom_site_label_H
_geom_hbond_atom_site_label_A
_geom_hbond_site_symmetry_A
_geom_hbond_distance_DA
_geom_hbond_distance_DH
_geom_hbond_distance_HA
_geom_hbond_angle_DHA
_geom_hbond_publ_flag
O2 H2O O3 7_755 2.625(5) 0.820 1.825 164.7 no
O4 H4O O1 7_765 2.610(4) 0.820 1.804 167.2 no

loop_
_geom_torsion_atom_site_label_1
_geom_torsion_atom_site_label_2
_geom_torsion_atom_site_label_3
_geom_torsion_atom_site_label_4
_geom_torsion
_geom_torsion_site_symmetry_1
_geom_torsion_site_symmetry_4
C1 C1 C2 C3 0.0(7) 4_655 .
C4 C1 C2 C3 179.6(4) . .
C1 C2 C3 C3 0.5(7) . 4_655
C1 C2 C3 C11 -178.2(4) . .
C1 C1 C4 C9 -53.1(7) 4_655 .
C2 C1 C4 C9 127.4(4) . .
C1 C1 C4 C5 127.3(5) 4_655 .
C2 C1 C4 C5 -52.2(5) . .
C9 C4 C5 C6 1.5(6) . .
C1 C4 C5 C6 -179.0(4) . .
C4 C5 C6 C7 -0.4(6) . .
C5 C6 C7 C8 -1.0(6) . .
C5 C6 C7 C10 178.6(4) . .
C6 C7 C8 C9 1.3(6) . .
C10 C7 C8 C9 -178.2(4) . .
C7 C8 C9 C4 -0.3(6) . .
C5 C4 C9 C8 -1.1(6) . .
C1 C4 C9 C8 179.3(3) . .
C6 C7 C10 O1 -2.8(7) . .
C8 C7 C10 O1 176.8(4) . .
C6 C7 C10 O2 175.7(5) . .
C8 C7 C10 O2 -4.8(7) . .
C3 C3 C11 C12 130.8(5) 4_655 .
C2 C3 C11 C12 -50.5(6) . .
C3 C3 C11 C16 -51.1(7) 4_655 .
C2 C3 C11 C16 127.6(4) . .
C16 C11 C12 C13 0.5(7) . .
C3 C11 C12 C13 178.7(4) . .
C11 C12 C13 C14 -0.6(7) . .
C12 C13 C14 C15 0.1(7) . .
C12 C13 C14 C17 177.2(4) . .
C13 C14 C15 C16 0.4(7) . .
C17 C14 C15 C16 -176.7(4) . .
C14 C15 C16 C11 -0.4(6) . .
C12 C11 C16 C15 0.0(6) . .
C3 C11 C16 C15 -178.2(4) . .
C13 C14 C17 O3 -0.2(7) . .
C15 C14 C17 O3 176.9(5) . .
C13 C14 C17 O4 -178.2(5) . .
C15 C14 C17 O4 -1.1(7) . .
